data_4087244
loop_
_publ_author_name
'Sabater, Sara'
'Page, Michael J.'
'Mahon, Mary F.'
'Whittlesey, Michael K.'

_publ_section_title
;
 Stoichiometric and Catalytic Reactivity of Ni(6-Mes)(PPh3)2
;
_journal_name_full Organometallics
_journal_paper_doi 10.1021/acs.organomet.7b00129
_journal_year 2017
_chemical_formula_moiety 'C53 H53 N2 Ni O P'
_chemical_formula_sum 'C53 H53 N2 Ni O P'
_chemical_formula_weight 823.65
_space_group_crystal_system orthorhombic
_space_group_IT_number 19
_space_group_name_Hall 'P 2ac 2ab'
_space_group_name_H-M_alt 'P 21 21 21'
_symmetry_space_group_name_Hall 'P 2ac 2ab'
_symmetry_space_group_name_H-M 'P 21 21 21'
_atom_sites_solution_hydrogens geom
_atom_sites_solution_primary iterative
_audit_creation_date 2016-09-27
_audit_creation_method
;
Olex2 1.2
(compiled 2016.09.09 svn.r3337 for OlexSys, GUI svn.r5227)
;
_cell_angle_alpha 90
_cell_angle_beta 90
_cell_angle_gamma 90
_cell_formula_units_Z 4
_cell_length_a 14.46073(18)
_cell_length_b 15.68762(18)
_cell_length_c 18.9289(2)
_cell_measurement_reflns_used 17009
_cell_measurement_temperature 150.00(10)
_cell_measurement_theta_max 72.8600
_cell_measurement_theta_min 3.6580
_cell_volume 4294.10(9)
_computing_cell_refinement 'CrysAlisPro 1.171.38.43 (Rigaku OD, 2015)'
_computing_data_collection 'CrysAlisPro 1.171.38.43 (Rigaku OD, 2015)'
_computing_data_reduction 'CrysAlisPro 1.171.38.43 (Rigaku OD, 2015)'
_computing_molecular_graphics 'Olex2 (Dolomanov et al., 2009)'
_computing_publication_material 'Olex2 (Dolomanov et al., 2009)'
_computing_structure_refinement 'ShelXL (Sheldrick, 2015)'
_computing_structure_solution 'olex2.solve (Bourhis et al., 2015)'
_diffrn_ambient_environment N~2~
_diffrn_ambient_temperature 150.00(10)
_diffrn_detector 'CCD plate'
_diffrn_detector_area_resol_mean 8.1150
_diffrn_detector_type EosS2
_diffrn_measured_fraction_theta_full 1.000
_diffrn_measured_fraction_theta_max 0.999
_diffrn_measurement_device 'four-circle diffractometer'
_diffrn_measurement_device_type 'SuperNova, Dual, Cu at zero, EosS2'
_diffrn_measurement_method '\w scans'
_diffrn_radiation_monochromator mirror
_diffrn_radiation_probe x-ray
_diffrn_radiation_type CuK\a
_diffrn_radiation_wavelength 1.54184
_diffrn_reflns_av_R_equivalents 0.0487
_diffrn_reflns_av_unetI/netI 0.0295
_diffrn_reflns_Laue_measured_fraction_full 1.000
_diffrn_reflns_Laue_measured_fraction_max 0.999
_diffrn_reflns_limit_h_max 17
_diffrn_reflns_limit_h_min -13
_diffrn_reflns_limit_k_max 19
_diffrn_reflns_limit_k_min -19
_diffrn_reflns_limit_l_max 23
_diffrn_reflns_limit_l_min -23
_diffrn_reflns_number 51032
_diffrn_reflns_point_group_measured_fraction_full 1.000
_diffrn_reflns_point_group_measured_fraction_max 0.998
_diffrn_reflns_theta_full 67.684
_diffrn_reflns_theta_max 73.189
_diffrn_reflns_theta_min 3.659
_diffrn_source 'micro-focus sealed X-ray tube'
_diffrn_source_type 'SuperNova (Cu) X-ray Source'
_exptl_absorpt_coefficient_mu 1.312
_exptl_absorpt_correction_T_max 1.00000
_exptl_absorpt_correction_T_min 0.89538
_exptl_absorpt_correction_type multi-scan
_exptl_absorpt_process_details
;
CrysAlisPro 1.171.38.43 (Rigaku Oxford Diffraction, 2015)
Empirical absorption correction using spherical harmonics,
 implemented in SCALE3 ABSPACK scaling algorithm.
;
_exptl_crystal_colour orange
_exptl_crystal_density_diffrn 1.274
_exptl_crystal_description block
_exptl_crystal_F_000 1744
_exptl_crystal_size_max 0.129
_exptl_crystal_size_mid 0.115
_exptl_crystal_size_min 0.062
_refine_diff_density_max 0.239
_refine_diff_density_min -0.298
_refine_diff_density_rms 0.034
_refine_ls_abs_structure_details
;
 Flack x determined using 3417 quotients [(I+)-(I-)]/[(I+)+(I-)]
 (Parsons, Flack and Wagner, Acta Cryst. B69 (2013) 249-259).
;
_refine_ls_abs_structure_Flack -0.033(9)
_refine_ls_extinction_method none
_refine_ls_goodness_of_fit_ref 1.039
_refine_ls_hydrogen_treatment constr
_refine_ls_matrix_type full
_refine_ls_number_parameters 529
_refine_ls_number_reflns 8595
_refine_ls_number_restraints 0
_refine_ls_restrained_S_all 1.039
_refine_ls_R_factor_all 0.0323
_refine_ls_R_factor_gt 0.0295
_refine_ls_shift/su_max 0.001
_refine_ls_shift/su_mean 0.000
_refine_ls_structure_factor_coef Fsqd
_refine_ls_weighting_details 'w=1/[\s^2^(Fo^2^)+(0.0377P)^2^+0.6461P] where P=(Fo^2^+2Fc^2^)/3'
_refine_ls_weighting_scheme calc
_refine_ls_wR_factor_gt 0.0722
_refine_ls_wR_factor_ref 0.0736
_reflns_Friedel_coverage 0.803
_reflns_Friedel_fraction_full 1.000
_reflns_Friedel_fraction_max 0.996
_reflns_number_gt 8140
_reflns_number_total 8595
_reflns_threshold_expression 'I > 2\s(I)'
_cod_data_source_file bigcif.cif
_cod_data_source_block s16mkw57
_cod_database_code 4087244
_chemical_oxdiff_usercomment 'orange block'
_shelx_space_group_comment
;
The symmetry employed for this shelxl refinement is uniquely defined
by the following loop, which should always be used as a source of
symmetry information in preference to the above space-group names.
They are only intended as comments.
;
_olex2_refinement_description
;
1. Fixed Uiso
 At 1.2 times of:
  All C(H) groups, All C(H,H) groups
 At 1.5 times of:
  All C(H,H,H) groups
2.a Secondary CH2 refined with riding coordinates:
 C2(H2A,H2B), C3(H3A,H3B), C4(H4A,H4B)
2.b Aromatic/amide H refined with riding coordinates:
 C7(H7), C9(H9), C16(H16), C18(H18), C24(H24), C25(H25), C26(H26), C27(H27),
 C28(H28), C30(H30), C31(H31), C32(H32), C33(H33), C34(H34), C36(H36), C37(H37),
  C38(H38), C39(H39), C40(H40), C43(H43), C44(H44), C45(H45), C46(H46),
 C47(H47), C49(H49), C50(H50), C51(H51), C52(H52), C53(H53)
2.c Idealised Me refined as rotating group:
 C11(H11A,H11B,H11C), C12(H12A,H12B,H12C), C13(H13A,H13B,H13C), C20(H20A,H20B,
 H20C), C21(H21A,H21B,H21C), C22(H22A,H22B,H22C)
;
_shelx_shelxl_version_number 2014/7
_olex2_submission_special_instructions 'No special instructions were received'
_oxdiff_exptl_absorpt_empirical_details
;
Empirical correction (ABSPACK) includes:
- Absorption correction using spherical harmonics
- Frame scaling
;
_oxdiff_exptl_absorpt_empirical_full_max 1.301
_oxdiff_exptl_absorpt_empirical_full_min 0.628

loop_
_space_group_symop_operation_xyz
'x, y, z'
'-x+1/2, -y, z+1/2'
'x+1/2, -y+1/2, -z'
'-x, y+1/2, -z+1/2'

loop_
_atom_site_label
_atom_site_type_symbol
_atom_site_fract_x
_atom_site_fract_y
_atom_site_fract_z
_atom_site_U_iso_or_equiv
_atom_site_adp_type
_atom_site_occupancy
_atom_site_site_symmetry_order
_atom_site_calc_flag
_atom_site_refinement_flags_posn
Ni1 Ni -0.06028(2) -0.93005(2) -0.00436(2) 0.01996(9) Uani 1 1 d .
P1 P -0.11845(4) -1.05618(3) -0.00382(3) 0.02120(11) Uani 1 1 d .
O1 O 0.03876(12) -0.85988(11) 0.02200(9) 0.0250(4) Uani 1 1 d .
N1 N -0.19715(15) -0.79694(14) -0.02356(11) 0.0242(4) Uani 1 1 d .
N2 N -0.14954(14) -0.85370(13) -0.12910(11) 0.0228(4) Uani 1 1 d .
C1 C -0.14240(16) -0.85367(15) -0.05740(13) 0.0219(5) Uani 1 1 d .
C2 C -0.2661(2) -0.73958(18) -0.05661(15) 0.0325(6) Uani 1 1 d .
H2A H -0.2403 -0.6827 -0.0610 0.039 Uiso 1 1 calc R
H2B H -0.3206 -0.7361 -0.0268 0.039 Uiso 1 1 calc R
C3 C -0.2930(2) -0.77220(18) -0.12857(15) 0.0345(6) Uani 1 1 d .
H3A H -0.3291 -0.7295 -0.1534 0.041 Uiso 1 1 calc R
H3B H -0.3303 -0.8233 -0.1239 0.041 Uiso 1 1 calc R
C4 C -0.2056(2) -0.79187(17) -0.16945(14) 0.0306(6) Uani 1 1 d .
H4A H -0.2213 -0.8155 -0.2153 0.037 Uiso 1 1 calc R
H4B H -0.1705 -0.7399 -0.1769 0.037 Uiso 1 1 calc R
C5 C -0.18668(18) -0.78134(16) 0.05141(13) 0.0254(5) Uani 1 1 d .
C6 C -0.12335(18) -0.71955(16) 0.07403(14) 0.0272(5) Uani 1 1 d .
C7 C -0.12070(19) -0.69887(18) 0.14563(15) 0.0317(5) Uani 1 1 d .
H7 H -0.0782 -0.6585 0.1611 0.038 Uiso 1 1 calc R
C8 C -0.17940(19) -0.73654(19) 0.19467(15) 0.0331(6) Uani 1 1 d .
C9 C -0.24147(19) -0.79733(18) 0.17040(14) 0.0308(6) Uani 1 1 d .
H9 H -0.2805 -0.8239 0.2026 0.037 Uiso 1 1 calc R
C10 C -0.24711(18) -0.81975(16) 0.09965(15) 0.0275(5) Uani 1 1 d .
C11 C -0.0588(2) -0.67588(17) 0.02355(15) 0.0341(6) Uani 1 1 d .
H11A H -0.0087 -0.7135 0.0120 0.051 Uiso 1 1 calc GR
H11B H -0.0348 -0.6251 0.0451 0.051 Uiso 1 1 calc GR
H11C H -0.0918 -0.6610 -0.0187 0.051 Uiso 1 1 calc GR
C12 C -0.1781(2) -0.7109(2) 0.27171(16) 0.0445(7) Uani 1 1 d .
H12A H -0.1214 -0.6816 0.2820 0.067 Uiso 1 1 calc GR
H12B H -0.1827 -0.7609 0.3007 0.067 Uiso 1 1 calc GR
H12C H -0.2295 -0.6739 0.2813 0.067 Uiso 1 1 calc GR
C13 C -0.3199(2) -0.88247(18) 0.07640(16) 0.0343(6) Uani 1 1 d .
H13A H -0.3344 -0.8731 0.0275 0.051 Uiso 1 1 calc GR
H13B H -0.3746 -0.8749 0.1044 0.051 Uiso 1 1 calc GR
H13C H -0.2971 -0.9395 0.0824 0.051 Uiso 1 1 calc GR
C14 C -0.08305(18) -0.89911(16) -0.17149(12) 0.0247(5) Uani 1 1 d .
C15 C -0.11143(19) -0.96544(16) -0.21614(13) 0.0283(5) Uani 1 1 d .
C16 C -0.0458(2) -1.00307(18) -0.26038(14) 0.0353(6) Uani 1 1 d .
H16 H -0.0644 -1.0466 -0.2905 0.042 Uiso 1 1 calc R
C17 C 0.0458(2) -0.9780(2) -0.26113(15) 0.0375(7) Uani 1 1 d .
C18 C 0.0714(2) -0.91147(19) -0.21749(14) 0.0356(6) Uani 1 1 d .
H18 H 0.1328 -0.8939 -0.2172 0.043 Uiso 1 1 calc R
C19 C 0.00834(18) -0.86971(18) -0.17386(13) 0.0276(5) Uani 1 1 d .
C20 C -0.2090(2) -0.99854(19) -0.21867(16) 0.0372(6) Uani 1 1 d .
H20A H -0.2128 -1.0509 -0.1926 0.056 Uiso 1 1 calc GR
H20B H -0.2264 -1.0086 -0.2669 0.056 Uiso 1 1 calc GR
H20C H -0.2500 -0.9573 -0.1981 0.056 Uiso 1 1 calc GR
C21 C 0.1146(3) -1.0206(3) -0.3100(2) 0.0605(10) Uani 1 1 d .
H21A H 0.0849 -1.0668 -0.3344 0.091 Uiso 1 1 calc GR
H21B H 0.1655 -1.0422 -0.2828 0.091 Uiso 1 1 calc GR
H21C H 0.1369 -0.9798 -0.3437 0.091 Uiso 1 1 calc GR
C22 C 0.0371(2) -0.79040(19) -0.13538(14) 0.0346(6) Uani 1 1 d .
H22A H -0.0071 -0.7460 -0.1441 0.052 Uiso 1 1 calc GR
H22B H 0.0969 -0.7726 -0.1518 0.052 Uiso 1 1 calc GR
H22C H 0.0401 -0.8019 -0.0856 0.052 Uiso 1 1 calc GR
C23 C -0.07789(18) -1.12507(16) -0.07583(12) 0.0232(5) Uani 1 1 d .
C24 C 0.00680(19) -1.10599(17) -0.10741(13) 0.0280(5) Uani 1 1 d .
H24 H 0.0372 -1.0557 -0.0958 0.034 Uiso 1 1 calc R
C25 C 0.0458(2) -1.16127(19) -0.15587(14) 0.0345(6) Uani 1 1 d .
H25 H 0.1028 -1.1484 -0.1760 0.041 Uiso 1 1 calc R
C26 C 0.0005(2) -1.2356(2) -0.17460(15) 0.0375(6) Uani 1 1 d .
H26 H 0.0271 -1.2730 -0.2068 0.045 Uiso 1 1 calc R
C27 C -0.0846(2) -1.2538(2) -0.14502(17) 0.0411(7) Uani 1 1 d .
H27 H -0.1160 -1.3031 -0.1582 0.049 Uiso 1 1 calc R
C28 C -0.1234(2) -1.19917(18) -0.09584(16) 0.0345(6) Uani 1 1 d .
H28 H -0.1805 -1.2122 -0.0760 0.041 Uiso 1 1 calc R
C29 C -0.09305(18) -1.12120(16) 0.07414(13) 0.0246(5) Uani 1 1 d .
C30 C -0.0522(2) -1.20156(17) 0.07191(14) 0.0303(5) Uani 1 1 d .
H30 H -0.0343 -1.2247 0.0288 0.036 Uiso 1 1 calc R
C31 C -0.0380(2) -1.24741(18) 0.13388(15) 0.0350(6) Uani 1 1 d .
H31 H -0.0115 -1.3013 0.1317 0.042 Uiso 1 1 calc R
C32 C -0.0628(2) -1.21388(19) 0.19824(15) 0.0359(6) Uani 1 1 d .
H32 H -0.0535 -1.2451 0.2394 0.043 Uiso 1 1 calc R
C33 C -0.1017(2) -1.13340(19) 0.20136(15) 0.0341(6) Uani 1 1 d .
H33 H -0.1176 -1.1100 0.2448 0.041 Uiso 1 1 calc R
C34 C -0.11696(19) -1.08761(16) 0.13997(14) 0.0283(5) Uani 1 1 d .
H34 H -0.1435 -1.0337 0.1426 0.034 Uiso 1 1 calc R
C35 C -0.24469(16) -1.07207(15) -0.00822(14) 0.0264(5) Uani 1 1 d .
C36 C -0.29469(19) -1.02080(17) -0.05427(15) 0.0313(5) Uani 1 1 d .
H36 H -0.2636 -0.9808 -0.0817 0.038 Uiso 1 1 calc R
C37 C -0.3898(2) -1.0280(2) -0.06028(18) 0.0406(7) Uani 1 1 d .
H37 H -0.4216 -0.9942 -0.0925 0.049 Uiso 1 1 calc R
C38 C -0.4372(2) -1.0851(2) -0.01874(18) 0.0467(8) Uani 1 1 d .
H38 H -0.5012 -1.0893 -0.0220 0.056 Uiso 1 1 calc R
C39 C -0.3889(2) -1.1363(2) 0.02795(19) 0.0491(8) Uani 1 1 d .
H39 H -0.4207 -1.1751 0.0561 0.059 Uiso 1 1 calc R
C40 C -0.2935(2) -1.1303(2) 0.03310(17) 0.0389(7) Uani 1 1 d .
H40 H -0.2618 -1.1654 0.0644 0.047 Uiso 1 1 calc R
C41 C 0.05980(17) -0.93557(16) 0.04934(12) 0.0248(5) Uani 1 1 d .
C42 C 0.05555(18) -0.94206(16) 0.12898(13) 0.0274(5) Uani 1 1 d .
C43 C -0.0191(2) -0.90654(17) 0.16514(14) 0.0310(6) Uani 1 1 d .
H43 H -0.0659 -0.8795 0.1400 0.037 Uiso 1 1 calc R
C44 C -0.0244(2) -0.91113(19) 0.23839(15) 0.0367(6) Uani 1 1 d .
H44 H -0.0755 -0.8884 0.2616 0.044 Uiso 1 1 calc R
C45 C 0.0451(2) -0.9490(2) 0.27698(15) 0.0406(7) Uani 1 1 d .
H45 H 0.0408 -0.9529 0.3259 0.049 Uiso 1 1 calc R
C46 C 0.1214(3) -0.9811(3) 0.24173(17) 0.0499(8) Uani 1 1 d .
H46 H 0.1698 -1.0052 0.2672 0.060 Uiso 1 1 calc R
C47 C 0.1260(2) -0.9774(2) 0.16871(16) 0.0409(7) Uani 1 1 d .
H47 H 0.1778 -0.9993 0.1458 0.049 Uiso 1 1 calc R
C48 C 0.13260(16) -0.98752(16) 0.01263(13) 0.0268(5) Uani 1 1 d .
C49 C 0.1856(2) -0.95181(18) -0.04120(14) 0.0320(6) Uani 1 1 d .
H49 H 0.1764 -0.8951 -0.0536 0.038 Uiso 1 1 calc R
C50 C 0.2520(2) -0.9993(2) -0.07677(17) 0.0433(7) Uani 1 1 d .
H50 H 0.2870 -0.9740 -0.1122 0.052 Uiso 1 1 calc R
C51 C 0.2663(2) -1.0836(2) -0.05991(19) 0.0477(8) Uani 1 1 d .
H51 H 0.3106 -1.1153 -0.0839 0.057 Uiso 1 1 calc R
C52 C 0.2138(2) -1.12081(19) -0.0066(2) 0.0440(7) Uani 1 1 d .
H52 H 0.2230 -1.1778 0.0050 0.053 Uiso 1 1 calc R
C53 C 0.14793(19) -1.07367(19) 0.02932(16) 0.0346(6) Uani 1 1 d .
H53 H 0.1134 -1.0993 0.0649 0.042 Uiso 1 1 calc R

loop_
_atom_site_aniso_label
_atom_site_aniso_U_11
_atom_site_aniso_U_22
_atom_site_aniso_U_33
_atom_site_aniso_U_23
_atom_site_aniso_U_13
_atom_site_aniso_U_12
Ni1 0.02092(18) 0.01700(16) 0.02195(18) -0.00002(16) -0.00023(16) -0.00042(14)
P1 0.0231(3) 0.0171(2) 0.0234(3) -0.0004(2) 0.0012(2) -0.00080(19)
O1 0.0232(9) 0.0237(8) 0.0282(8) 0.0000(6) -0.0025(6) -0.0030(7)
N1 0.0236(10) 0.0222(9) 0.0268(10) -0.0010(8) -0.0028(8) 0.0053(8)
N2 0.0246(10) 0.0200(9) 0.0240(10) 0.0006(8) -0.0038(8) 0.0025(8)
C1 0.0206(11) 0.0169(10) 0.0283(12) -0.0008(9) -0.0007(9) -0.0034(9)
C2 0.0341(14) 0.0306(13) 0.0329(14) -0.0033(11) -0.0065(11) 0.0127(11)
C3 0.0319(14) 0.0342(14) 0.0372(15) -0.0042(12) -0.0089(11) 0.0112(11)
C4 0.0375(15) 0.0262(12) 0.0282(13) 0.0003(10) -0.0073(11) 0.0063(11)
C5 0.0271(13) 0.0234(12) 0.0257(12) -0.0005(10) -0.0001(10) 0.0063(10)
C6 0.0266(13) 0.0239(12) 0.0311(13) -0.0014(10) 0.0008(10) 0.0041(10)
C7 0.0283(13) 0.0322(13) 0.0346(14) -0.0058(11) -0.0061(11) 0.0041(11)
C8 0.0295(14) 0.0402(15) 0.0297(13) -0.0030(11) -0.0012(10) 0.0125(12)
C9 0.0269(13) 0.0345(14) 0.0310(13) 0.0018(11) 0.0051(10) 0.0086(11)
C10 0.0224(12) 0.0238(11) 0.0363(14) -0.0012(10) 0.0026(10) 0.0052(10)
C11 0.0358(14) 0.0289(13) 0.0376(14) -0.0024(10) 0.0023(11) -0.0063(12)
C12 0.0403(16) 0.062(2) 0.0314(15) -0.0089(14) -0.0018(12) 0.0104(15)
C13 0.0301(14) 0.0316(14) 0.0412(15) -0.0050(11) 0.0061(11) -0.0032(11)
C14 0.0271(13) 0.0264(12) 0.0207(11) 0.0040(9) -0.0008(9) 0.0018(9)
C15 0.0324(13) 0.0283(12) 0.0242(12) -0.0008(9) -0.0041(10) 0.0048(11)
C16 0.0430(16) 0.0348(14) 0.0280(13) -0.0044(11) -0.0029(12) 0.0081(12)
C17 0.0376(16) 0.0466(17) 0.0283(13) 0.0034(12) 0.0072(12) 0.0115(13)
C18 0.0298(14) 0.0471(16) 0.0300(13) 0.0113(12) 0.0034(11) 0.0002(12)
C19 0.0273(13) 0.0321(13) 0.0235(12) 0.0091(10) 0.0015(10) -0.0019(11)
C20 0.0362(15) 0.0365(15) 0.0390(15) -0.0113(12) -0.0095(12) 0.0011(12)
C21 0.055(2) 0.078(3) 0.0480(19) -0.0045(18) 0.0200(17) 0.018(2)
C22 0.0329(15) 0.0429(15) 0.0279(13) 0.0035(11) 0.0003(10) -0.0129(12)
C23 0.0272(13) 0.0229(12) 0.0193(11) -0.0018(9) -0.0028(9) 0.0031(10)
C24 0.0319(14) 0.0267(12) 0.0254(12) -0.0012(9) -0.0009(10) -0.0015(10)
C25 0.0351(15) 0.0406(15) 0.0279(13) -0.0030(11) 0.0034(11) 0.0032(12)
C26 0.0430(17) 0.0398(15) 0.0297(13) -0.0125(12) -0.0053(12) 0.0106(13)
C27 0.0422(17) 0.0351(15) 0.0460(17) -0.0175(13) -0.0077(13) -0.0012(13)
C28 0.0320(14) 0.0305(13) 0.0409(15) -0.0103(12) 0.0018(12) -0.0032(11)
C29 0.0259(13) 0.0215(12) 0.0265(12) 0.0001(9) -0.0014(9) -0.0022(9)
C30 0.0368(14) 0.0266(12) 0.0276(13) 0.0009(10) -0.0009(11) 0.0035(11)
C31 0.0406(16) 0.0284(13) 0.0361(14) 0.0043(11) -0.0023(12) 0.0070(12)
C32 0.0372(15) 0.0394(15) 0.0312(13) 0.0109(11) 0.0004(12) 0.0037(13)
C33 0.0346(15) 0.0409(15) 0.0269(13) 0.0006(11) 0.0048(10) 0.0024(12)
C34 0.0296(13) 0.0255(12) 0.0297(12) -0.0013(10) 0.0048(10) 0.0009(10)
C35 0.0246(11) 0.0225(10) 0.0321(12) -0.0051(11) 0.0008(10) -0.0005(9)
C36 0.0287(13) 0.0271(12) 0.0379(14) 0.0015(11) -0.0047(11) -0.0015(11)
C37 0.0305(15) 0.0355(15) 0.0560(18) -0.0045(13) -0.0129(13) -0.0003(12)
C38 0.0262(13) 0.0521(18) 0.062(2) -0.0126(15) -0.0017(13) -0.0085(13)
C39 0.0345(16) 0.057(2) 0.0561(19) 0.0060(16) 0.0045(14) -0.0189(16)
C40 0.0341(15) 0.0369(15) 0.0459(16) 0.0064(13) -0.0005(12) -0.0093(12)
C41 0.0218(11) 0.0247(11) 0.0279(11) -0.0011(10) -0.0021(9) -0.0024(10)
C42 0.0281(12) 0.0262(12) 0.0279(12) -0.0007(10) -0.0038(10) -0.0041(10)
C43 0.0334(14) 0.0287(13) 0.0309(13) -0.0042(10) -0.0037(11) 0.0004(11)
C44 0.0447(16) 0.0349(15) 0.0304(13) -0.0077(11) 0.0019(12) 0.0010(12)
C45 0.0554(19) 0.0417(16) 0.0247(12) -0.0014(11) 0.0001(12) 0.0018(14)
C46 0.0498(19) 0.069(2) 0.0313(15) 0.0023(15) -0.0128(14) 0.0163(17)
C47 0.0342(15) 0.0565(19) 0.0321(14) 0.0007(13) 0.0009(12) 0.0086(14)
C48 0.0218(11) 0.0294(11) 0.0292(13) -0.0033(10) -0.0044(10) -0.0007(9)
C49 0.0341(14) 0.0309(14) 0.0311(13) -0.0052(11) 0.0006(11) -0.0021(11)
C50 0.0418(17) 0.0498(18) 0.0384(16) -0.0090(14) 0.0092(13) -0.0025(14)
C51 0.0369(16) 0.0502(19) 0.0559(19) -0.0128(16) 0.0062(14) 0.0123(14)
C52 0.0342(14) 0.0355(14) 0.062(2) -0.0036(16) -0.0077(15) 0.0091(11)
C53 0.0284(13) 0.0325(14) 0.0430(15) 0.0021(12) -0.0046(11) 0.0032(12)

loop_
_atom_type_symbol
_atom_type_description
_atom_type_scat_dispersion_real
_atom_type_scat_dispersion_imag
_atom_type_scat_source
C C 0.0181 0.0091 'International Tables Vol C Tables 4.2.6.8 and 6.1.1.4'
H H 0.0000 0.0000 'International Tables Vol C Tables 4.2.6.8 and 6.1.1.4'
N N 0.0311 0.0180 'International Tables Vol C Tables 4.2.6.8 and 6.1.1.4'
Ni Ni -3.0029 0.5091 'International Tables Vol C Tables 4.2.6.8 and 6.1.1.4'
O O 0.0492 0.0322 'International Tables Vol C Tables 4.2.6.8 and 6.1.1.4'
P P 0.2955 0.4335 'International Tables Vol C Tables 4.2.6.8 and 6.1.1.4'

loop_
_geom_angle_atom_site_label_1
_geom_angle_atom_site_label_2
_geom_angle_atom_site_label_3
_geom_angle
O1 Ni1 P1 146.96(6)
O1 Ni1 C1 103.88(9)
O1 Ni1 C41 39.82(9)
C1 Ni1 P1 109.12(7)
C1 Ni1 C41 143.70(10)
C41 Ni1 P1 107.18(7)
C23 P1 Ni1 114.41(9)
C23 P1 C35 101.72(11)
C29 P1 Ni1 115.98(8)
C29 P1 C23 101.91(10)
C29 P1 C35 99.19(12)
C35 P1 Ni1 120.76(8)
C41 O1 Ni1 75.77(13)
C1 N1 C2 126.4(2)
C1 N1 C5 120.9(2)
C5 N1 C2 112.4(2)
C1 N2 C4 123.9(2)
C1 N2 C14 120.3(2)
C14 N2 C4 113.8(2)
N1 C1 Ni1 120.90(18)
N1 C1 N2 115.3(2)
N2 C1 Ni1 123.75(17)
N1 C2 H2A 109.6
N1 C2 H2B 109.6
N1 C2 C3 110.4(2)
H2A C2 H2B 108.1
C3 C2 H2A 109.6
C3 C2 H2B 109.6
C2 C3 H3A 110.0
C2 C3 H3B 110.0
C2 C3 C4 108.4(2)
H3A C3 H3B 108.4
C4 C3 H3A 110.0
C4 C3 H3B 110.0
N2 C4 C3 109.1(2)
N2 C4 H4A 109.9
N2 C4 H4B 109.9
C3 C4 H4A 109.9
C3 C4 H4B 109.9
H4A C4 H4B 108.3
C6 C5 N1 119.0(2)
C10 C5 N1 120.1(2)
C10 C5 C6 120.4(2)
C5 C6 C11 121.8(2)
C7 C6 C5 118.4(2)
C7 C6 C11 119.7(2)
C6 C7 H7 118.9
C8 C7 C6 122.2(3)
C8 C7 H7 118.9
C7 C8 C12 121.6(3)
C9 C8 C7 117.8(3)
C9 C8 C12 120.6(3)
C8 C9 H9 118.9
C10 C9 C8 122.1(3)
C10 C9 H9 118.9
C5 C10 C13 121.8(2)
C9 C10 C5 118.9(2)
C9 C10 C13 119.3(2)
C6 C11 H11A 109.5
C6 C11 H11B 109.5
C6 C11 H11C 109.5
H11A C11 H11B 109.5
H11A C11 H11C 109.5
H11B C11 H11C 109.5
C8 C12 H12A 109.5
C8 C12 H12B 109.5
C8 C12 H12C 109.5
H12A C12 H12B 109.5
H12A C12 H12C 109.5
H12B C12 H12C 109.5
C10 C13 H13A 109.5
C10 C13 H13B 109.5
C10 C13 H13C 109.5
H13A C13 H13B 109.5
H13A C13 H13C 109.5
H13B C13 H13C 109.5
C15 C14 N2 120.5(2)
C19 C14 N2 119.0(2)
C19 C14 C15 120.1(2)
C14 C15 C20 123.4(2)
C16 C15 C14 118.4(3)
C16 C15 C20 118.2(2)
C15 C16 H16 118.7
C17 C16 C15 122.5(3)
C17 C16 H16 118.7
C16 C17 C21 120.7(3)
C18 C17 C16 117.7(3)
C18 C17 C21 121.5(3)
C17 C18 H18 118.8
C17 C18 C19 122.3(3)
C19 C18 H18 118.8
C14 C19 C22 121.3(2)
C18 C19 C14 118.8(3)
C18 C19 C22 119.7(2)
C15 C20 H20A 109.5
C15 C20 H20B 109.5
C15 C20 H20C 109.5
H20A C20 H20B 109.5
H20A C20 H20C 109.5
H20B C20 H20C 109.5
C17 C21 H21A 109.5
C17 C21 H21B 109.5
C17 C21 H21C 109.5
H21A C21 H21B 109.5
H21A C21 H21C 109.5
H21B C21 H21C 109.5
C19 C22 H22A 109.5
C19 C22 H22B 109.5
C19 C22 H22C 109.5
H22A C22 H22B 109.5
H22A C22 H22C 109.5
H22B C22 H22C 109.5
C24 C23 P1 118.18(19)
C28 C23 P1 123.0(2)
C28 C23 C24 118.6(2)
C23 C24 H24 119.7
C25 C24 C23 120.5(3)
C25 C24 H24 119.7
C24 C25 H25 119.8
C24 C25 C26 120.4(3)
C26 C25 H25 119.8
C25 C26 H26 120.3
C27 C26 C25 119.5(3)
C27 C26 H26 120.3
C26 C27 H27 119.8
C26 C27 C28 120.3(3)
C28 C27 H27 119.8
C23 C28 H28 119.7
C27 C28 C23 120.7(3)
C27 C28 H28 119.7
C30 C29 P1 124.4(2)
C30 C29 C34 118.3(2)
C34 C29 P1 117.3(2)
C29 C30 H30 119.8
C31 C30 C29 120.3(2)
C31 C30 H30 119.8
C30 C31 H31 119.6
C32 C31 C30 120.7(3)
C32 C31 H31 119.6
C31 C32 H32 120.2
C31 C32 C33 119.5(3)
C33 C32 H32 120.2
C32 C33 H33 119.9
C32 C33 C34 120.2(3)
C34 C33 H33 119.9
C29 C34 H34 119.5
C33 C34 C29 120.9(2)
C33 C34 H34 119.5
C36 C35 P1 117.73(19)
C36 C35 C40 117.9(2)
C40 C35 P1 124.3(2)
C35 C36 H36 119.3
C37 C36 C35 121.4(3)
C37 C36 H36 119.3
C36 C37 H37 120.0
C38 C37 C36 120.1(3)
C38 C37 H37 120.0
C37 C38 H38 120.3
C37 C38 C39 119.5(3)
C39 C38 H38 120.3
C38 C39 H39 119.8
C38 C39 C40 120.5(3)
C40 C39 H39 119.8
C35 C40 H40 119.7
C39 C40 C35 120.6(3)
C39 C40 H40 119.7
O1 C41 Ni1 64.42(12)
O1 C41 C42 116.0(2)
O1 C41 C48 117.7(2)
C42 C41 Ni1 118.10(18)
C48 C41 Ni1 113.22(16)
C48 C41 C42 117.0(2)
C43 C42 C41 119.6(2)
C47 C42 C41 122.6(2)
C47 C42 C43 117.6(2)
C42 C43 H43 119.6
C44 C43 C42 120.7(3)
C44 C43 H43 119.6
C43 C44 H44 119.6
C45 C44 C43 120.7(3)
C45 C44 H44 119.6
C44 C45 H45 120.6
C44 C45 C46 118.9(3)
C46 C45 H45 120.6
C45 C46 H46 119.9
C45 C46 C47 120.3(3)
C47 C46 H46 119.9
C42 C47 C46 121.6(3)
C42 C47 H47 119.2
C46 C47 H47 119.2
C49 C48 C41 120.4(2)
C49 C48 C53 117.7(2)
C53 C48 C41 121.9(2)
C48 C49 H49 119.4
C50 C49 C48 121.3(3)
C50 C49 H49 119.4
C49 C50 H50 119.8
C51 C50 C49 120.4(3)
C51 C50 H50 119.8
C50 C51 H51 120.3
C50 C51 C52 119.3(3)
C52 C51 H51 120.3
C51 C52 H52 119.8
C53 C52 C51 120.5(3)
C53 C52 H52 119.8
C48 C53 H53 119.6
C52 C53 C48 120.8(3)
C52 C53 H53 119.6

loop_
_geom_bond_atom_site_label_1
_geom_bond_atom_site_label_2
_geom_bond_distance
Ni1 P1 2.1500(6)
Ni1 O1 1.8741(17)
Ni1 C1 1.963(2)
Ni1 C41 2.014(2)
P1 C23 1.836(2)
P1 C29 1.831(3)
P1 C35 1.844(2)
O1 C41 1.331(3)
N1 C1 1.352(3)
N1 C2 1.482(3)
N1 C5 1.448(3)
N2 C1 1.361(3)
N2 C4 1.477(3)
N2 C14 1.441(3)
C2 H2A 0.9700
C2 H2B 0.9700
C2 C3 1.506(4)
C3 H3A 0.9700
C3 H3B 0.9700
C3 C4 1.515(4)
C4 H4A 0.9700
C4 H4B 0.9700
C5 C6 1.401(4)
C5 C10 1.400(4)
C6 C7 1.394(4)
C6 C11 1.501(4)
C7 H7 0.9300
C7 C8 1.390(4)
C8 C9 1.388(4)
C8 C12 1.513(4)
C9 H9 0.9300
C9 C10 1.387(4)
C10 C13 1.506(4)
C11 H11A 0.9600
C11 H11B 0.9600
C11 H11C 0.9600
C12 H12A 0.9600
C12 H12B 0.9600
C12 H12C 0.9600
C13 H13A 0.9600
C13 H13B 0.9600
C13 H13C 0.9600
C14 C15 1.402(4)
C14 C19 1.400(4)
C15 C16 1.397(4)
C15 C20 1.504(4)
C16 H16 0.9300
C16 C17 1.382(4)
C17 C18 1.382(4)
C17 C21 1.513(4)
C18 H18 0.9300
C18 C19 1.393(4)
C19 C22 1.501(4)
C20 H20A 0.9600
C20 H20B 0.9600
C20 H20C 0.9600
C21 H21A 0.9600
C21 H21B 0.9600
C21 H21C 0.9600
C22 H22A 0.9600
C22 H22B 0.9600
C22 H22C 0.9600
C23 C24 1.395(4)
C23 C28 1.388(4)
C24 H24 0.9300
C24 C25 1.383(4)
C25 H25 0.9300
C25 C26 1.384(4)
C26 H26 0.9300
C26 C27 1.382(5)
C27 H27 0.9300
C27 C28 1.385(4)
C28 H28 0.9300
C29 C30 1.393(4)
C29 C34 1.397(3)
C30 H30 0.9300
C30 C31 1.391(4)
C31 H31 0.9300
C31 C32 1.375(4)
C32 H32 0.9300
C32 C33 1.383(4)
C33 H33 0.9300
C33 C34 1.384(4)
C34 H34 0.9300
C35 C36 1.389(4)
C35 C40 1.394(4)
C36 H36 0.9300
C36 C37 1.384(4)
C37 H37 0.9300
C37 C38 1.375(5)
C38 H38 0.9300
C38 C39 1.384(5)
C39 H39 0.9300
C39 C40 1.387(4)
C40 H40 0.9300
C41 C42 1.512(3)
C41 C48 1.502(3)
C42 C43 1.395(4)
C42 C47 1.383(4)
C43 H43 0.9300
C43 C44 1.391(4)
C44 H44 0.9300
C44 C45 1.377(4)
C45 H45 0.9300
C45 C46 1.385(5)
C46 H46 0.9300
C46 C47 1.385(4)
C47 H47 0.9300
C48 C49 1.393(4)
C48 C53 1.406(4)
C49 H49 0.9300
C49 C50 1.389(4)
C50 H50 0.9300
C50 C51 1.375(5)
C51 H51 0.9300
C51 C52 1.392(5)
C52 H52 0.9300
C52 C53 1.384(4)
C53 H53 0.9300

loop_
_geom_torsion_atom_site_label_1
_geom_torsion_atom_site_label_2
_geom_torsion_atom_site_label_3
_geom_torsion_atom_site_label_4
_geom_torsion
Ni1 P1 C23 C24 23.2(2)
Ni1 P1 C23 C28 -162.8(2)
Ni1 P1 C29 C30 -124.4(2)
Ni1 P1 C29 C34 55.9(2)
Ni1 P1 C35 C36 41.4(2)
Ni1 P1 C35 C40 -136.5(2)
Ni1 O1 C41 C42 -110.3(2)
Ni1 O1 C41 C48 104.0(2)
Ni1 C41 C42 C43 -29.2(3)
Ni1 C41 C42 C47 155.0(2)
Ni1 C41 C48 C49 81.9(3)
Ni1 C41 C48 C53 -96.1(3)
P1 Ni1 O1 C41 -3.39(19)
P1 C23 C24 C25 172.2(2)
P1 C23 C28 C27 -172.7(2)
P1 C29 C30 C31 -178.1(2)
P1 C29 C34 C33 178.8(2)
P1 C35 C36 C37 -179.3(2)
P1 C35 C40 C39 178.0(3)
O1 C41 C42 C43 44.3(3)
O1 C41 C42 C47 -131.5(3)
O1 C41 C48 C49 9.7(3)
O1 C41 C48 C53 -168.3(2)
N1 C2 C3 C4 -49.2(3)
N1 C5 C6 C7 173.5(2)
N1 C5 C6 C11 -6.7(4)
N1 C5 C10 C9 -173.7(2)
N1 C5 C10 C13 4.3(4)
N2 C14 C15 C16 175.0(2)
N2 C14 C15 C20 -5.3(4)
N2 C14 C19 C18 -177.0(2)
N2 C14 C19 C22 -2.3(4)
C1 Ni1 O1 C41 179.47(14)
C1 N1 C2 C3 20.1(4)
C1 N1 C5 C6 87.6(3)
C1 N1 C5 C10 -100.4(3)
C1 N2 C4 C3 -36.7(3)
C1 N2 C14 C15 119.6(3)
C1 N2 C14 C19 -67.9(3)
C2 N1 C1 Ni1 -176.0(2)
C2 N1 C1 N2 3.5(4)
C2 N1 C5 C6 -87.4(3)
C2 N1 C5 C10 84.6(3)
C2 C3 C4 N2 56.9(3)
C4 N2 C1 Ni1 -174.96(19)
C4 N2 C1 N1 5.6(3)
C4 N2 C14 C15 -76.1(3)
C4 N2 C14 C19 96.4(3)
C5 N1 C1 Ni1 9.7(3)
C5 N1 C1 N2 -170.8(2)
C5 N1 C2 C3 -165.2(2)
C5 C6 C7 C8 -0.9(4)
C6 C5 C10 C9 -1.8(4)
C6 C5 C10 C13 176.2(2)
C6 C7 C8 C9 0.7(4)
C6 C7 C8 C12 -177.6(3)
C7 C8 C9 C10 -1.1(4)
C8 C9 C10 C5 1.6(4)
C8 C9 C10 C13 -176.4(2)
C10 C5 C6 C7 1.4(4)
C10 C5 C6 C11 -178.8(2)
C11 C6 C7 C8 179.3(3)
C12 C8 C9 C10 177.3(3)
C14 N2 C1 Ni1 -12.3(3)
C14 N2 C1 N1 168.2(2)
C14 N2 C4 C3 159.6(2)
C14 C15 C16 C17 0.7(4)
C15 C14 C19 C18 -4.5(4)
C15 C14 C19 C22 170.3(2)
C15 C16 C17 C18 -1.9(4)
C15 C16 C17 C21 -180.0(3)
C16 C17 C18 C19 -0.2(4)
C17 C18 C19 C14 3.4(4)
C17 C18 C19 C22 -171.5(3)
C19 C14 C15 C16 2.5(4)
C19 C14 C15 C20 -177.8(2)
C20 C15 C16 C17 -179.0(3)
C21 C17 C18 C19 177.9(3)
C23 P1 C29 C30 0.5(3)
C23 P1 C29 C34 -179.1(2)
C23 P1 C35 C36 -86.5(2)
C23 P1 C35 C40 95.5(3)
C23 C24 C25 C26 1.1(4)
C24 C23 C28 C27 1.3(4)
C24 C25 C26 C27 0.6(4)
C25 C26 C27 C28 -1.4(5)
C26 C27 C28 C23 0.4(5)
C28 C23 C24 C25 -2.1(4)
C29 P1 C23 C24 -102.8(2)
C29 P1 C23 C28 71.3(2)
C29 P1 C35 C36 169.2(2)
C29 P1 C35 C40 -8.8(3)
C29 C30 C31 C32 -0.9(5)
C30 C29 C34 C33 -0.9(4)
C30 C31 C32 C33 -0.5(5)
C31 C32 C33 C34 1.1(5)
C32 C33 C34 C29 -0.5(4)
C34 C29 C30 C31 1.6(4)
C35 P1 C23 C24 155.0(2)
C35 P1 C23 C28 -30.9(2)
C35 P1 C29 C30 104.7(2)
C35 P1 C29 C34 -75.0(2)
C35 C36 C37 C38 1.9(5)
C36 C35 C40 C39 0.0(5)
C36 C37 C38 C39 -1.3(5)
C37 C38 C39 C40 0.1(5)
C38 C39 C40 C35 0.5(5)
C40 C35 C36 C37 -1.2(4)
C41 C42 C43 C44 -179.6(3)
C41 C42 C47 C46 178.7(3)
C41 C48 C49 C50 -178.7(3)
C41 C48 C53 C52 178.3(3)
C42 C41 C48 C49 -135.6(2)
C42 C41 C48 C53 46.4(3)
C42 C43 C44 C45 1.6(5)
C43 C42 C47 C46 2.8(5)
C43 C44 C45 C46 1.2(5)
C44 C45 C46 C47 -2.0(6)
C45 C46 C47 C42 0.0(6)
C47 C42 C43 C44 -3.5(4)
C48 C41 C42 C43 -169.8(2)
C48 C41 C42 C47 14.4(4)
C48 C49 C50 C51 0.6(5)
C49 C48 C53 C52 0.2(4)
C49 C50 C51 C52 -0.3(5)
C50 C51 C52 C53 -0.1(5)
C51 C52 C53 C48 0.1(5)
C53 C48 C49 C50 -0.6(4)
